data_7156707
loop_
_publ_author_name
'Bock, Jonathan'
'Daniliuc, Constantin G.'
'Bergander, Klaus'
'M\"uck-Lichtenfeld, Christian'
'Hennecke, Ulrich'

_publ_section_title
;
 Synthesis, structural characterisation, and synthetic application of
 stable seleniranium ions.
;
_journal_issue 12
_journal_name_full 'Organic &amp; biomolecular chemistry'
_journal_page_first 3181
_journal_page_last 3185
_journal_paper_doi 10.1039/c9ob00078j
_journal_volume 17
_journal_year 2019
_chemical_formula_sum 'C59 H47 B Cl2 F24 Se'
_chemical_formula_weight 1372.63
_space_group_crystal_system monoclinic
_space_group_IT_number 14
_space_group_name_Hall '-P 2ybc'
_space_group_name_H-M_alt 'P 1 21/c 1'
_symmetry_space_group_name_Hall '-P 2ybc'
_symmetry_space_group_name_H-M 'P 1 21/c 1'
_atom_sites_solution_hydrogens geom
_audit_creation_method 'APEX3 v2016.1-0'
_audit_update_record
;
2018-11-27 deposited with the CCDC.
2019-02-06 downloaded from the CCDC.
;
_cell_angle_alpha 90
_cell_angle_beta 99.8880(10)
_cell_angle_gamma 90
_cell_formula_units_Z 4
_cell_length_a 16.7865(6)
_cell_length_b 18.0322(8)
_cell_length_c 18.9289(7)
_cell_measurement_reflns_used 9965
_cell_measurement_temperature 100.(2)
_cell_measurement_theta_max 27.0964
_cell_measurement_theta_min 2.2589
_cell_volume 5644.6(4)
_computing_cell_refinement 'SAINT V8.37A (Bruker AXS Inc., 2015)'
_computing_data_collection
;

APEX3 v2016.1-0 (Bruker AXS Inc., 2016)
;
_computing_data_reduction 'SAINT V8.37A (Bruker AXS Inc., 2015)'
_computing_molecular_graphics 'XP (Sheldrick, 2014)'
_computing_publication_material 'SHELXL-2014/7 (Sheldrick, 2014)'
_computing_structure_refinement 'SHELXL-2014/7 (Sheldrick, 2014)'
_computing_structure_solution 'SHELXL-2014/7 (Sheldrick, 2014)'
_diffrn_ambient_temperature 100.(2)
_diffrn_detector_area_resol_mean 10.4167
_diffrn_measured_fraction_theta_full 0.996
_diffrn_measured_fraction_theta_max 0.996
_diffrn_measurement_device_type 'Bruker D8 Venture PHOTON 100 CMOS'
_diffrn_measurement_method 'omega and phi scans'
_diffrn_radiation_monochromator 'MX mirror'
_diffrn_radiation_type 'Mo K\a'
_diffrn_radiation_wavelength 0.71073
_diffrn_reflns_av_R_equivalents 0.0631
_diffrn_reflns_av_unetI/netI 0.0273
_diffrn_reflns_limit_h_max 21
_diffrn_reflns_limit_h_min -21
_diffrn_reflns_limit_k_max 23
_diffrn_reflns_limit_k_min -23
_diffrn_reflns_limit_l_max 24
_diffrn_reflns_limit_l_min -23
_diffrn_reflns_number 151170
_diffrn_reflns_theta_full 27.17
_diffrn_reflns_theta_max 27.17
_diffrn_reflns_theta_min 2.26
_diffrn_source 'Mo ImS'
_diffrn_source_type 'micro focus tube'
_exptl_absorpt_coefficient_mu 0.880
_exptl_absorpt_correction_T_max 0.90
_exptl_absorpt_correction_T_min 0.84
_exptl_absorpt_correction_type multi-scan
_exptl_absorpt_process_details
;
Bruker AXS (2014). SADABS, Version 2014/5, Bruker AXS Inc., Madison, Wisconsin,
USA.
;
_exptl_crystal_colour colourless
_exptl_crystal_density_diffrn 1.615
_exptl_crystal_density_method 'not measured'
_exptl_crystal_description prism
_exptl_crystal_F_000 2760
_exptl_crystal_size_max 0.343
_exptl_crystal_size_mid 0.265
_exptl_crystal_size_min 0.122
_refine_diff_density_max 0.524
_refine_diff_density_min -0.472
_refine_ls_extinction_method none
_refine_ls_goodness_of_fit_ref 1.043
_refine_ls_hydrogen_treatment constr
_refine_ls_matrix_type full
_refine_ls_number_parameters 897
_refine_ls_number_reflns 12504
_refine_ls_number_restraints 265
_refine_ls_restrained_S_all 1.084
_refine_ls_R_factor_all 0.0481
_refine_ls_R_factor_gt 0.0326
_refine_ls_shift/su_max 0.002
_refine_ls_shift/su_mean 0.000
_refine_ls_structure_factor_coef Fsqd
_refine_ls_weighting_details 'w=1/[\s^2^(Fo^2^)+(0.0281P)^2^+5.0231P] where P=(Fo^2^+2Fc^2^)/3'
_refine_ls_weighting_scheme calc
_refine_ls_wR_factor_gt 0.0685
_refine_ls_wR_factor_ref 0.0750
_reflns_number_gt 10271
_reflns_number_total 12504
_reflns_threshold_expression 'I > 2\s(I)'
_cod_data_source_file c9ob00078j2.cif
_cod_data_source_block stu9262
_cod_depositor_comments 'Adding full bibliography for 7156707--7156712.cif.'
_cod_database_code 7156707

loop_
_space_group_symop_operation_xyz
'x, y, z'
'-x, y+1/2, -z+1/2'
'-x, -y, -z'
'x, -y-1/2, z-1/2'

loop_
_atom_site_type_symbol
_atom_site_label
_atom_site_fract_x
_atom_site_fract_y
_atom_site_fract_z
_atom_site_U_iso_or_equiv
_atom_site_adp_type
_atom_site_calc_flag
_atom_site_refinement_flags_adp
_atom_site_refinement_flags_occupancy
_atom_site_refinement_flags_posn
_atom_site_occupancy
_atom_site_disorder_assembly
_atom_site_disorder_group
Se Se1 0.85361(2) 0.26224(2) 0.67902(2) 0.01431(5) Uani d . . . 1.0 . .
B B1 0.28308(11) 0.31755(11) 0.32136(10) 0.0116(4) Uani d . . . 1.0 . .
C C1 0.76953(10) 0.19812(10) 0.61148(9) 0.0114(3) Uani d . . . 1.0 . .
C C2 0.78600(10) 0.11526(10) 0.60911(9) 0.0136(3) Uani d . . . 1.0 . .
H H2 0.7911 0.0935 0.6583 0.016 Uiso calc U . R 1.0 . .
C C3 0.71399(11) 0.07927(10) 0.55842(10) 0.0171(4) Uani d . . . 1.0 . .
H H3A 0.7224 0.025 0.5566 0.021 Uiso calc U . R 1.0 . .
H H3B 0.6634 0.0883 0.5772 0.021 Uiso calc U . R 1.0 . .
C C4 0.70639(11) 0.11166(11) 0.48291(10) 0.0188(4) Uani d . . . 1.0 . .
H H4 0.6597 0.088 0.4509 0.023 Uiso calc U . R 1.0 . .
C C5 0.69145(11) 0.19525(10) 0.48763(9) 0.0161(4) Uani d . . . 1.0 . .
H H5A 0.6411 0.2039 0.507 0.019 Uiso calc U . R 1.0 . .
H H5B 0.6847 0.2174 0.4391 0.019 Uiso calc U . R 1.0 . .
C C6 0.76333(10) 0.23269(10) 0.53685(9) 0.0146(3) Uani d . . . 1.0 . .
H H6 0.7539 0.2873 0.5393 0.018 Uiso calc U . R 1.0 . .
C C7 0.84087(11) 0.21746(11) 0.50590(10) 0.0202(4) Uani d . . . 1.0 . .
H H7A 0.8354 0.2388 0.4571 0.024 Uiso calc U . R 1.0 . .
H H7B 0.8875 0.2415 0.5364 0.024 Uiso calc U . R 1.0 . .
C C8 0.85582(11) 0.13382(12) 0.50275(10) 0.0215(4) Uani d . . . 1.0 . .
H H8 0.9068 0.1246 0.4835 0.026 Uiso calc U . R 1.0 . .
C C9 0.86364(11) 0.10104(11) 0.57842(10) 0.0187(4) Uani d . . . 1.0 . .
H H9A 0.9103 0.1239 0.61 0.022 Uiso calc U . R 1.0 . .
H H9B 0.8736 0.047 0.5766 0.022 Uiso calc U . R 1.0 . .
C C10 0.78449(12) 0.09713(12) 0.45336(10) 0.0228(4) Uani d . . . 1.0 . .
H H10A 0.7796 0.1178 0.4043 0.027 Uiso calc U . R 1.0 . .
H H10B 0.7939 0.0431 0.4508 0.027 Uiso calc U . R 1.0 . .
C C11 0.73142(9) 0.23387(10) 0.66826(9) 0.0109(3) Uani d . . . 1.0 . .
C C12 0.67668(10) 0.30153(10) 0.65337(9) 0.0129(3) Uani d . . . 1.0 . .
H H12 0.6916 0.3311 0.6129 0.015 Uiso calc U . R 1.0 . .
C C13 0.58881(10) 0.27220(10) 0.63325(9) 0.0152(4) Uani d . . . 1.0 . .
H H13A 0.5511 0.3145 0.6224 0.018 Uiso calc U . R 1.0 . .
H H13B 0.5841 0.2408 0.5898 0.018 Uiso calc U . R 1.0 . .
C C14 0.56613(11) 0.22670(10) 0.69543(10) 0.0169(4) Uani d . . . 1.0 . .
H H14 0.5096 0.2078 0.6817 0.02 Uiso calc U . R 1.0 . .
C C15 0.62443(10) 0.16107(10) 0.71109(10) 0.0161(4) Uani d . . . 1.0 . .
H H15A 0.6201 0.129 0.6681 0.019 Uiso calc U . R 1.0 . .
H H15B 0.6099 0.1311 0.7508 0.019 Uiso calc U . R 1.0 . .
C C16 0.71224(10) 0.18986(10) 0.73191(9) 0.0125(3) Uani d . . . 1.0 . .
H H16 0.7505 0.1472 0.7424 0.015 Uiso calc U . R 1.0 . .
C C17 0.71691(11) 0.23935(10) 0.79856(9) 0.0170(4) Uani d . . . 1.0 . .
H H17A 0.7028 0.2099 0.8388 0.02 Uiso calc U . R 1.0 . .
H H17B 0.7728 0.258 0.8129 0.02 Uiso calc U . R 1.0 . .
C C18 0.65847(11) 0.30507(11) 0.78276(9) 0.0179(4) Uani d . . . 1.0 . .
H H18 0.6625 0.3371 0.8263 0.021 Uiso calc U . R 1.0 . .
C C19 0.57179(11) 0.27580(11) 0.76223(10) 0.0198(4) Uani d . . . 1.0 . .
H H19A 0.557 0.2467 0.8024 0.024 Uiso calc U . R 1.0 . .
H H19B 0.5336 0.3179 0.7523 0.024 Uiso calc U . R 1.0 . .
C C20 0.68191(11) 0.35021(10) 0.72072(10) 0.0172(4) Uani d . . . 1.0 . .
H H20A 0.7377 0.3693 0.7346 0.021 Uiso calc U . R 1.0 . .
H H20B 0.6451 0.3932 0.7102 0.021 Uiso calc U . R 1.0 . .
C C21 0.90600(10) 0.20885(11) 0.76294(10) 0.0180(4) Uani d . . . 1.0 . .
C C22 0.91473(11) 0.13252(12) 0.76949(10) 0.0226(4) Uani d . . . 1.0 . .
H H22 0.8952 0.1008 0.7302 0.027 Uiso calc U . R 1.0 . .
C C23 0.95275(13) 0.10321(13) 0.83482(11) 0.0304(5) Uani d . . . 1.0 . .
H H23 0.9573 0.051 0.8407 0.036 Uiso calc U . R 1.0 . .
C C24 0.98394(13) 0.14973(15) 0.89129(11) 0.0347(6) Uani d . . . 1.0 . .
H H24 1.01 0.1294 0.9356 0.042 Uiso calc U . R 1.0 . .
C C25 0.97700(13) 0.22572(15) 0.88288(11) 0.0341(5) Uani d . . . 1.0 . .
H H25 0.9993 0.2575 0.9213 0.041 Uiso calc U . R 1.0 . .
C C26 0.93779(12) 0.25604(13) 0.81882(11) 0.0264(4) Uani d . . . 1.0 . .
H H26 0.9328 0.3083 0.8132 0.032 Uiso calc U . R 1.0 . .
C C31 0.36820(10) 0.36359(9) 0.32528(9) 0.0124(3) Uani d . . . 1.0 . .
C C32 0.38318(10) 0.40475(10) 0.26618(9) 0.0138(3) Uani d . . . 1.0 . .
H H32 0.3454 0.4023 0.2227 0.017 Uiso calc U . R 1.0 . .
C C33 0.45135(11) 0.44910(10) 0.26896(9) 0.0143(4) Uani d . . . 1.0 . .
C C34 0.50861(11) 0.45452(10) 0.33128(9) 0.0149(4) Uani d . . . 1.0 . .
H H34 0.5554 0.4846 0.3331 0.018 Uiso calc U . R 1.0 . .
C C35 0.49503(10) 0.41440(10) 0.39059(9) 0.0143(4) Uani d . . . 1.0 . .
C C36 0.42612(10) 0.37053(10) 0.38802(9) 0.0135(3) Uani d . . . 1.0 . .
H H36 0.4181 0.3446 0.4299 0.016 Uiso calc U . R 1.0 . .
C C37 0.46285(11) 0.49081(10) 0.20321(10) 0.0177(4) Uani d . . . 1.0 . .
F F1 0.39992(8) 0.53280(8) 0.17707(7) 0.0409(4) Uani d . . . 1.0 . .
F F2 0.47404(10) 0.44645(7) 0.15002(7) 0.0445(4) Uani d . . . 1.0 . .
F F3 0.52696(10) 0.53586(10) 0.21456(8) 0.0621(5) Uani d . . . 1.0 . .
C C38 0.55712(11) 0.41522(11) 0.45791(10) 0.0205(4) Uani d . . . 1.0 . .
F F4 0.60709(8) 0.47293(8) 0.46195(7) 0.0390(3) Uani d . . . 1.0 . .
F F5 0.60353(8) 0.35385(8) 0.46341(7) 0.0424(4) Uani d . . . 1.0 . .
F F6 0.52453(8) 0.41653(8) 0.51768(6) 0.0335(3) Uani d . . . 1.0 . .
C C41 0.28972(10) 0.25505(9) 0.38501(9) 0.0124(3) Uani d . . . 1.0 . .
C C42 0.35952(10) 0.21053(10) 0.39856(9) 0.0136(3) Uani d . . . 1.0 . .
H H42 0.4021 0.2198 0.3725 0.016 Uiso calc U . R 1.0 . .
C C43 0.36839(11) 0.15363(10) 0.44854(9) 0.0157(4) Uani d . . . 1.0 . .
C C44 0.30660(11) 0.13704(10) 0.48645(9) 0.0175(4) Uani d . . . 1.0 . .
H H44 0.3126 0.0983 0.521 0.021 Uiso calc U . R 1.0 . .
C C45 0.23621(11) 0.17846(10) 0.47252(9) 0.0155(4) Uani d . . . 1.0 . .
C C46 0.22822(10) 0.23676(10) 0.42323(9) 0.0135(3) Uani d . . . 1.0 . .
H H46 0.1796 0.2648 0.4154 0.016 Uiso calc U . R 1.0 . .
C C47 0.44556(12) 0.11044(10) 0.46403(11) 0.0220(4) Uani d U . D 1.0 . .
F F7 0.4884(8) 0.1111(10) 0.4139(5) 0.047(2) Uani d U P D 0.52(3) A 1
F F8 0.4294(5) 0.0391(3) 0.4816(11) 0.049(3) Uani d U P D 0.52(3) A 1
F F9 0.4905(8) 0.1374(7) 0.5247(5) 0.0209(16) Uani d U P D 0.52(3) A 1
F F7A 0.4975(6) 0.1299(5) 0.4169(5) 0.0231(15) Uani d U P D 0.48(3) A 2
F F8A 0.4356(4) 0.0377(3) 0.4523(6) 0.0306(15) Uani d U P D 0.48(3) A 2
F F9A 0.4910(9) 0.1196(8) 0.5279(5) 0.0224(17) Uani d U P D 0.48(3) A 2
C C48 0.16735(12) 0.15672(11) 0.50877(10) 0.0228(4) Uani d . . . 1.0 . .
F F10 0.12177(9) 0.10335(8) 0.47272(8) 0.0513(4) Uani d . . . 1.0 . .
F F11 0.11696(7) 0.21304(7) 0.51502(6) 0.0260(3) Uani d . . . 1.0 . .
F F12 0.19190(9) 0.13087(8) 0.57551(7) 0.0444(4) Uani d . . . 1.0 . .
C C51 0.21636(10) 0.38325(10) 0.32543(9) 0.0127(3) Uani d . . . 1.0 . .
C C52 0.21028(10) 0.41953(10) 0.38995(9) 0.0142(3) Uani d . . . 1.0 . .
H H52 0.2404 0.4011 0.4335 0.017 Uiso calc U . R 1.0 . .
C C53 0.16130(10) 0.48191(10) 0.39197(10) 0.0150(4) Uani d . . . 1.0 . .
C C54 0.11620(11) 0.51051(10) 0.32923(10) 0.0156(4) Uani d . . . 1.0 . .
H H54 0.083 0.553 0.3304 0.019 Uiso calc U . R 1.0 . .
C C55 0.12109(10) 0.47527(10) 0.26508(10) 0.0144(4) Uani d . . . 1.0 . .
C C56 0.17025(10) 0.41333(10) 0.26325(9) 0.0139(3) Uani d . . . 1.0 . .
H H56 0.1726 0.3907 0.2183 0.017 Uiso calc U . R 1.0 . .
C C57 0.15525(12) 0.51881(11) 0.46167(10) 0.0208(4) Uani d U . D 1.0 . .
F F13 0.2051(3) 0.4919(2) 0.51771(14) 0.0352(9) Uani d U P D 0.661(3) B 1
F F14 0.1662(4) 0.59144(16) 0.46034(19) 0.0480(10) Uani d U P D 0.661(3) B 1
F F15 0.07971(17) 0.5098(3) 0.47860(19) 0.0450(8) Uani d U P D 0.661(3) B 1
F F13A 0.1673(13) 0.4769(7) 0.5167(6) 0.033(3) Uani d U P D 0.156(3) B 2
F F14A 0.2193(9) 0.5715(9) 0.4748(7) 0.040(3) Uani d U P D 0.156(3) B 2
F F15A 0.0916(8) 0.5589(11) 0.4607(6) 0.037(3) Uani d U P D 0.156(3) B 2
F F13B 0.1127(11) 0.4813(6) 0.5003(6) 0.041(3) Uani d U P D 0.183(3) B 3
F F14B 0.2293(5) 0.5292(10) 0.5025(7) 0.043(3) Uani d U P D 0.183(3) B 3
F F15B 0.1249(9) 0.5870(6) 0.4538(6) 0.024(2) Uani d U P D 0.183(3) B 3
C C58 0.07439(11) 0.50574(11) 0.19666(10) 0.0191(4) Uani d . . . 1.0 . .
F F16 0.05945(9) 0.45574(8) 0.14435(7) 0.0480(4) Uani d . . . 1.0 . .
F F17 0.11325(8) 0.56120(8) 0.17045(7) 0.0464(4) Uani d . . . 1.0 . .
F F18 0.00277(8) 0.53300(9) 0.20424(7) 0.0434(4) Uani d . . . 1.0 . .
C C61 0.25955(10) 0.26911(9) 0.24733(9) 0.0116(3) Uani d . . . 1.0 . .
C C62 0.31540(10) 0.24454(9) 0.20537(9) 0.0125(3) Uani d . . . 1.0 . .
H H62 0.3702 0.2599 0.2177 0.015 Uiso calc U . R 1.0 . .
C C63 0.29337(10) 0.19827(9) 0.14610(9) 0.0123(3) Uani d . . . 1.0 . .
C C64 0.21427(10) 0.17455(10) 0.12569(9) 0.0144(3) Uani d . . . 1.0 . .
H H64 0.1991 0.1435 0.0851 0.017 Uiso calc U . R 1.0 . .
C C65 0.15780(10) 0.19786(10) 0.16685(10) 0.0162(4) Uani d . . . 1.0 . .
C C66 0.17986(10) 0.24314(10) 0.22621(9) 0.0144(3) Uani d . . . 1.0 . .
H H66 0.1399 0.2571 0.2536 0.017 Uiso calc U . R 1.0 . .
C C67 0.35760(10) 0.17199(10) 0.10598(9) 0.0147(4) Uani d . . . 1.0 . .
F F19 0.41471(6) 0.13191(6) 0.14841(6) 0.0191(2) Uani d . . . 1.0 . .
F F20 0.32886(6) 0.12867(7) 0.04983(6) 0.0260(3) Uani d . . . 1.0 . .
F F21 0.39680(6) 0.22834(6) 0.08061(6) 0.0210(2) Uani d . . . 1.0 . .
C C68 0.07155(12) 0.17482(14) 0.14586(11) 0.0303(5) Uani d U . D 1.0 . .
F F22 0.0366(8) 0.1489(5) 0.1963(5) 0.036(2) Uani d U P D 0.554(11) C 1
F F23 0.05601(16) 0.1379(4) 0.0863(3) 0.0510(19) Uani d U P D 0.554(11) C 1
F F24 0.0256(2) 0.2427(3) 0.1260(3) 0.0339(10) Uani d U P D 0.554(11) C 1
F F22A 0.0353(10) 0.1657(7) 0.2039(6) 0.0275(18) Uani d U P D 0.446(11) C 2
F F23A 0.0687(2) 0.0966(3) 0.1244(5) 0.049(2) Uani d U P D 0.446(11) C 2
F F24A 0.0265(3) 0.2069(5) 0.0987(4) 0.059(3) Uani d U P D 0.446(11) C 2
C C71 0.72094(12) 0.55502(12) 0.22190(11) 0.0260(4) Uani d . . . 1.0 . .
H H71A 0.6797 0.5319 0.1848 0.031 Uiso calc U . R 1.0 . .
H H71B 0.7016 0.6052 0.2318 0.031 Uiso calc U . R 1.0 . .
Cl Cl1 0.81285(3) 0.56261(3) 0.18918(3) 0.02777(11) Uani d . . . 1.0 . .
Cl Cl2 0.73202(3) 0.50119(3) 0.30134(3) 0.02905(11) Uani d . . . 1.0 . .

loop_
_atom_site_aniso_label
_atom_site_aniso_U_11
_atom_site_aniso_U_22
_atom_site_aniso_U_33
_atom_site_aniso_U_12
_atom_site_aniso_U_13
_atom_site_aniso_U_23
Se1 0.01072(8) 0.01643(9) 0.01504(9) -0.00389(7) 0.00012(6) -0.00057(7)
B1 0.0102(9) 0.0122(9) 0.0125(9) 0.0018(7) 0.0024(7) 0.0010(7)
C1 0.0078(8) 0.0146(9) 0.0112(8) -0.0026(6) -0.0004(6) -0.0015(7)
C2 0.0140(8) 0.0150(9) 0.0114(8) 0.0022(7) 0.0004(7) -0.0014(7)
C3 0.0183(9) 0.0141(9) 0.0184(9) -0.0022(7) 0.0016(7) -0.0043(7)
C4 0.0172(9) 0.0227(10) 0.0148(9) 0.0003(7) -0.0022(7) -0.0062(7)
C5 0.0152(9) 0.0225(10) 0.0101(8) 0.0023(7) 0.0006(7) -0.0002(7)
C6 0.0152(8) 0.0170(9) 0.0123(8) 0.0009(7) 0.0039(7) 0.0020(7)
C7 0.0178(9) 0.0295(11) 0.0146(9) -0.0016(8) 0.0070(7) 0.0016(8)
C8 0.0165(9) 0.0326(11) 0.0167(9) 0.0065(8) 0.0062(7) -0.0016(8)
C9 0.0156(9) 0.0231(10) 0.0168(9) 0.0060(7) 0.0015(7) -0.0029(8)
C10 0.0254(10) 0.0294(11) 0.0135(9) 0.0071(8) 0.0027(8) -0.0054(8)
C11 0.0076(7) 0.0129(8) 0.0115(8) -0.0022(6) -0.0003(6) 0.0011(7)
C12 0.0128(8) 0.0135(9) 0.0122(8) 0.0012(7) 0.0019(6) 0.0022(7)
C13 0.0117(8) 0.0195(9) 0.0141(8) 0.0022(7) 0.0010(7) 0.0004(7)
C14 0.0117(8) 0.0219(10) 0.0179(9) 0.0011(7) 0.0047(7) 0.0028(7)
C15 0.0131(8) 0.0181(9) 0.0180(9) -0.0009(7) 0.0056(7) 0.0035(7)
C16 0.0117(8) 0.0140(9) 0.0121(8) 0.0020(6) 0.0032(6) 0.0029(7)
C17 0.0190(9) 0.0211(9) 0.0107(8) 0.0043(8) 0.0022(7) 0.0013(7)
C18 0.0212(9) 0.0209(10) 0.0115(8) 0.0069(8) 0.0024(7) -0.0022(7)
C19 0.0190(9) 0.0268(11) 0.0153(9) 0.0083(8) 0.0075(7) 0.0034(8)
C20 0.0196(9) 0.0143(9) 0.0172(9) 0.0034(7) 0.0016(7) -0.0027(7)
C21 0.0089(8) 0.0277(10) 0.0165(9) 0.0021(7) -0.0002(7) -0.0004(8)
C22 0.0170(9) 0.0299(11) 0.0191(10) 0.0059(8) -0.0023(7) -0.0009(8)
C23 0.0248(11) 0.0376(13) 0.0276(11) 0.0135(9) 0.0015(9) 0.0054(9)
C24 0.0212(11) 0.0633(17) 0.0173(10) 0.0172(11) -0.0028(8) 0.0034(10)
C25 0.0213(11) 0.0559(16) 0.0215(11) 0.0048(10) -0.0066(8) -0.0131(10)
C26 0.0177(9) 0.0342(12) 0.0250(10) -0.0007(8) -0.0029(8) -0.0073(9)
C31 0.0131(8) 0.0098(8) 0.0149(8) 0.0038(6) 0.0040(7) -0.0013(7)
C32 0.0140(8) 0.0129(9) 0.0141(8) 0.0028(7) 0.0017(7) -0.0013(7)
C33 0.0176(9) 0.0104(8) 0.0161(9) 0.0036(7) 0.0058(7) 0.0008(7)
C34 0.0144(9) 0.0111(9) 0.0197(9) -0.0003(7) 0.0048(7) 0.0000(7)
C35 0.0148(8) 0.0123(9) 0.0157(9) 0.0016(7) 0.0017(7) -0.0018(7)
C36 0.0157(9) 0.0113(8) 0.0138(8) 0.0010(7) 0.0035(7) 0.0003(7)
C37 0.0202(9) 0.0158(9) 0.0180(9) 0.0001(7) 0.0055(7) 0.0012(7)
F1 0.0479(8) 0.0439(8) 0.0359(7) 0.0285(7) 0.0217(6) 0.0266(6)
F2 0.0863(11) 0.0293(7) 0.0266(7) 0.0183(7) 0.0340(7) 0.0058(6)
F3 0.0635(10) 0.0813(12) 0.0355(8) -0.0504(9) -0.0082(7) 0.0298(8)
C38 0.0198(9) 0.0175(10) 0.0226(10) -0.0027(8) -0.0013(8) 0.0034(8)
F4 0.0381(7) 0.0386(8) 0.0332(7) -0.0240(6) -0.0135(6) 0.0079(6)
F5 0.0365(8) 0.0373(8) 0.0448(8) 0.0188(6) -0.0179(6) -0.0046(6)
F6 0.0355(7) 0.0469(8) 0.0158(6) -0.0071(6) -0.0019(5) 0.0024(5)
C41 0.0131(8) 0.0117(8) 0.0120(8) 0.0003(7) 0.0012(6) -0.0021(6)
C42 0.0118(8) 0.0123(8) 0.0160(9) 0.0011(7) -0.0003(7) -0.0030(7)
C43 0.0176(9) 0.0103(8) 0.0165(9) 0.0027(7) -0.0046(7) -0.0047(7)
C44 0.0263(10) 0.0110(9) 0.0132(9) -0.0008(7) -0.0023(7) 0.0007(7)
C45 0.0199(9) 0.0130(9) 0.0139(8) -0.0020(7) 0.0035(7) -0.0017(7)
C46 0.0131(8) 0.0113(8) 0.0157(8) 0.0019(7) 0.0018(7) -0.0013(7)
C47 0.0218(10) 0.0138(9) 0.0265(10) 0.0036(8) -0.0064(8) -0.0019(8)
F7 0.054(5) 0.062(6) 0.024(2) 0.046(3) -0.001(2) -0.009(3)
F8 0.023(2) 0.0120(16) 0.102(7) 0.0037(13) -0.018(3) 0.002(3)
F9 0.0168(19) 0.018(4) 0.025(2) 0.003(3) -0.0065(14) 0.003(2)
F7A 0.014(2) 0.029(3) 0.028(3) 0.010(2) 0.0078(15) 0.003(2)
F8A 0.0227(17) 0.0119(16) 0.055(4) 0.0077(12) 0.000(2) -0.0052(19)
F9A 0.024(2) 0.023(5) 0.0169(19) 0.010(3) -0.0071(14) 0.006(2)
C48 0.0294(11) 0.0198(10) 0.0210(10) -0.0039(8) 0.0092(8) -0.0011(8)
F10 0.0575(9) 0.0452(9) 0.0613(10) -0.0373(7) 0.0384(8) -0.0288(7)
F11 0.0229(6) 0.0327(7) 0.0248(6) 0.0012(5) 0.0111(5) 0.0013(5)
F12 0.0502(9) 0.0539(9) 0.0339(7) 0.0118(7) 0.0211(6) 0.0272(7)
C51 0.0099(8) 0.0120(9) 0.0168(9) -0.0012(6) 0.0038(7) 0.0008(7)
C52 0.0128(8) 0.0138(9) 0.0159(9) 0.0009(7) 0.0024(7) 0.0024(7)
C53 0.0135(8) 0.0137(9) 0.0183(9) -0.0014(7) 0.0045(7) -0.0010(7)
C54 0.0132(8) 0.0113(9) 0.0232(9) 0.0024(7) 0.0054(7) 0.0007(7)
C55 0.0105(8) 0.0137(9) 0.0193(9) 0.0007(7) 0.0034(7) 0.0043(7)
C56 0.0129(8) 0.0151(9) 0.0142(8) 0.0011(7) 0.0040(7) 0.0021(7)
C57 0.0224(10) 0.0164(9) 0.0232(10) 0.0043(7) 0.0029(8) -0.0029(8)
F13 0.044(2) 0.041(2) 0.0178(12) 0.0230(16) -0.0026(14) -0.0082(13)
F14 0.095(3) 0.0153(12) 0.0358(16) -0.010(2) 0.017(2) -0.0089(10)
F15 0.0281(14) 0.072(3) 0.0394(17) -0.0049(16) 0.0182(12) -0.0279(16)
F13A 0.055(7) 0.026(5) 0.021(5) 0.008(6) 0.015(6) 0.005(3)
F14A 0.046(6) 0.032(6) 0.040(5) -0.023(5) 0.007(5) -0.020(4)
F15A 0.026(5) 0.050(6) 0.034(5) 0.019(5) 0.005(4) -0.018(5)
F13B 0.053(6) 0.042(5) 0.033(5) -0.014(5) 0.025(5) -0.006(4)
F14B 0.029(4) 0.053(6) 0.040(5) 0.008(4) -0.011(4) -0.025(5)
F15B 0.036(5) 0.013(4) 0.024(4) 0.007(4) 0.006(5) -0.006(3)
C58 0.0187(9) 0.0184(10) 0.0209(9) 0.0052(7) 0.0050(7) 0.0030(8)
F16 0.0639(10) 0.0378(8) 0.0311(7) 0.0247(7) -0.0231(7) -0.0094(6)
F17 0.0409(8) 0.0545(9) 0.0406(8) -0.0124(7) -0.0025(6) 0.0327(7)
F18 0.0262(7) 0.0741(11) 0.0306(7) 0.0313(7) 0.0073(5) 0.0180(7)
C61 0.0118(8) 0.0092(8) 0.0136(8) 0.0023(6) 0.0016(6) 0.0035(7)
C62 0.0105(8) 0.0123(9) 0.0142(8) 0.0006(6) 0.0006(6) 0.0027(7)
C63 0.0114(8) 0.0119(8) 0.0136(8) 0.0025(6) 0.0017(6) 0.0029(7)
C64 0.0121(8) 0.0167(9) 0.0131(8) 0.0008(7) -0.0016(7) 0.0000(7)
C65 0.0103(8) 0.0202(10) 0.0176(9) 0.0002(7) 0.0009(7) 0.0008(7)
C66 0.0109(8) 0.0176(9) 0.0151(8) 0.0032(7) 0.0032(6) 0.0022(7)
C67 0.0126(8) 0.0156(9) 0.0151(8) 0.0006(7) 0.0009(7) -0.0008(7)
F19 0.0138(5) 0.0211(6) 0.0225(6) 0.0078(4) 0.0033(4) 0.0031(4)
F20 0.0178(6) 0.0382(7) 0.0219(6) -0.0010(5) 0.0034(5) -0.0169(5)
F21 0.0169(5) 0.0245(6) 0.0237(6) 0.0015(4) 0.0100(4) 0.0072(5)
C68 0.0134(10) 0.0519(14) 0.0259(11) -0.0058(9) 0.0042(8) -0.0127(10)
F22 0.019(2) 0.041(4) 0.045(3) -0.019(3) -0.004(2) 0.018(3)
F23 0.0165(13) 0.082(4) 0.053(3) -0.0132(17) 0.0018(14) -0.048(3)
F24 0.0079(12) 0.049(2) 0.042(2) 0.0014(12) -0.0031(12) 0.0141(15)
F22A 0.017(2) 0.033(4) 0.035(2) -0.012(3) 0.0115(19) -0.004(2)
F23A 0.0204(17) 0.045(3) 0.084(5) -0.0156(17) 0.015(2) -0.040(3)
F24A 0.0217(19) 0.098(6) 0.048(4) -0.025(3) -0.018(2) 0.044(4)
C71 0.0263(11) 0.0270(11) 0.0242(10) 0.0040(9) 0.0029(8) -0.0052(9)
Cl1 0.0312(3) 0.0228(3) 0.0302(3) -0.0044(2) 0.0079(2) -0.0072(2)
Cl2 0.0370(3) 0.0192(2) 0.0316(3) -0.0033(2) 0.0078(2) -0.0023(2)

loop_
_atom_type_symbol
_atom_type_description
_atom_type_scat_dispersion_real
_atom_type_scat_dispersion_imag
_atom_type_scat_source
C C 0.0033 0.0016 'International Tables Vol C Tables 4.2.6.8 and 6.1.1.4'
H H 0.0000 0.0000 'International Tables Vol C Tables 4.2.6.8 and 6.1.1.4'
B B 0.0013 0.0007 'International Tables Vol C Tables 4.2.6.8 and 6.1.1.4'
F F 0.0171 0.0103 'International Tables Vol C Tables 4.2.6.8 and 6.1.1.4'
Se Se -0.0929 2.2259 'International Tables Vol C Tables 4.2.6.8 and 6.1.1.4'
Cl Cl 0.1484 0.1585 'International Tables Vol C Tables 4.2.6.8 and 6.1.1.4'

loop_
_geom_angle_atom_site_label_1
_geom_angle_atom_site_label_2
_geom_angle_atom_site_label_3
_geom_angle
C21 Se1 C1 113.08(8)
C21 Se1 C11 104.97(7)
C1 Se1 C11 41.79(6)
C41 B1 C61 103.75(14)
C41 B1 C51 115.00(14)
C61 B1 C51 110.99(14)
C41 B1 C31 111.42(14)
C61 B1 C31 112.80(13)
C51 B1 C31 103.19(13)
C11 C1 C2 123.32(15)
C11 C1 C6 121.35(15)
C2 C1 C6 110.88(14)
C11 C1 Se1 69.30(9)
C2 C1 Se1 117.10(11)
C6 C1 Se1 105.76(11)
C1 C2 C9 110.20(15)
C1 C2 C3 107.63(14)
C9 C2 C3 108.53(14)
C1 C2 H2 110.1
C9 C2 H2 110.1
C3 C2 H2 110.1
C4 C3 C2 110.47(15)
C4 C3 H3A 109.6
C2 C3 H3A 109.6
C4 C3 H3B 109.6
C2 C3 H3B 109.6
H3A C3 H3B 108.1
C3 C4 C5 108.01(14)
C3 C4 C10 109.66(15)
C5 C4 C10 110.36(16)
C3 C4 H4 109.6
C5 C4 H4 109.6
C10 C4 H4 109.6
C4 C5 C6 110.22(15)
C4 C5 H5A 109.6
C6 C5 H5A 109.6
C4 C5 H5B 109.6
C6 C5 H5B 109.6
H5A C5 H5B 108.1
C1 C6 C7 110.50(14)
C1 C6 C5 107.48(14)
C7 C6 C5 108.39(14)
C1 C6 H6 110.1
C7 C6 H6 110.1
C5 C6 H6 110.1
C8 C7 C6 110.18(15)
C8 C7 H7A 109.6
C6 C7 H7A 109.6
C8 C7 H7B 109.6
C6 C7 H7B 109.6
H7A C7 H7B 108.1
C7 C8 C9 109.35(15)
C7 C8 C10 109.38(16)
C9 C8 C10 109.57(16)
C7 C8 H8 109.5
C9 C8 H8 109.5
C10 C8 H8 109.5
C8 C9 C2 110.27(15)
C8 C9 H9A 109.6
C2 C9 H9A 109.6
C8 C9 H9B 109.6
C2 C9 H9B 109.6
H9A C9 H9B 108.1
C4 C10 C8 109.28(15)
C4 C10 H10A 109.8
C8 C10 H10A 109.8
C4 C10 H10B 109.8
C8 C10 H10B 109.8
H10A C10 H10B 108.3
C1 C11 C16 121.40(15)
C1 C11 C12 122.23(14)
C16 C11 C12 111.15(14)
C1 C11 Se1 68.91(9)
C16 C11 Se1 112.81(11)
C12 C11 Se1 111.87(11)
C11 C12 C20 110.91(14)
C11 C12 C13 106.86(14)
C20 C12 C13 108.34(14)
C11 C12 H12 110.2
C20 C12 H12 110.2
C13 C12 H12 110.2
C14 C13 C12 110.15(14)
C14 C13 H13A 109.6
C12 C13 H13A 109.6
C14 C13 H13B 109.6
C12 C13 H13B 109.6
H13A C13 H13B 108.1
C15 C14 C19 109.85(15)
C15 C14 C13 109.08(14)
C19 C14 C13 109.58(15)
C15 C14 H14 109.4
C19 C14 H14 109.4
C13 C14 H14 109.4
C14 C15 C16 109.81(15)
C14 C15 H15A 109.7
C16 C15 H15A 109.7
C14 C15 H15B 109.7
C16 C15 H15B 109.7
H15A C15 H15B 108.2
C11 C16 C17 111.04(14)
C11 C16 C15 107.14(14)
C17 C16 C15 108.41(14)
C11 C16 H16 110.1
C17 C16 H16 110.1
C15 C16 H16 110.1
C18 C17 C16 110.35(14)
C18 C17 H17A 109.6
C16 C17 H17A 109.6
C18 C17 H17B 109.6
C16 C17 H17B 109.6
H17A C17 H17B 108.1
C19 C18 C20 110.21(15)
C19 C18 C17 109.30(16)
C20 C18 C17 108.62(14)
C19 C18 H18 109.6
C20 C18 H18 109.6
C17 C18 H18 109.6
C14 C19 C18 109.24(14)
C14 C19 H19A 109.8
C18 C19 H19A 109.8
C14 C19 H19B 109.8
C18 C19 H19B 109.8
H19A C19 H19B 108.3
C18 C20 C12 110.24(15)
C18 C20 H20A 109.6
C12 C20 H20A 109.6
C18 C20 H20B 109.6
C12 C20 H20B 109.6
H20A C20 H20B 108.1
C22 C21 C26 121.22(18)
C22 C21 Se1 126.38(14)
C26 C21 Se1 112.39(15)
C21 C22 C23 118.71(19)
C21 C22 H22 120.6
C23 C22 H22 120.6
C24 C23 C22 120.5(2)
C24 C23 H23 119.7
C22 C23 H23 119.7
C25 C24 C23 119.8(2)
C25 C24 H24 120.1
C23 C24 H24 120.1
C24 C25 C26 120.6(2)
C24 C25 H25 119.7
C26 C25 H25 119.7
C25 C26 C21 119.1(2)
C25 C26 H26 120.5
C21 C26 H26 120.5
C32 C31 C36 115.76(16)
C32 C31 B1 120.37(15)
C36 C31 B1 123.59(15)
C33 C32 C31 122.30(16)
C33 C32 H32 118.9
C31 C32 H32 118.9
C32 C33 C34 121.14(16)
C32 C33 C37 118.77(16)
C34 C33 C37 120.09(16)
C35 C34 C33 117.65(16)
C35 C34 H34 121.2
C33 C34 H34 121.2
C34 C35 C36 121.20(16)
C34 C35 C38 119.69(16)
C36 C35 C38 119.05(16)
C35 C36 C31 121.94(16)
C35 C36 H36 119.0
C31 C36 H36 119.0
F2 C37 F1 105.63(16)
F2 C37 F3 105.91(17)
F1 C37 F3 106.34(17)
F2 C37 C33 112.61(15)
F1 C37 C33 112.94(15)
F3 C37 C33 112.81(16)
F4 C38 F6 106.42(16)
F4 C38 F5 106.70(16)
F6 C38 F5 105.32(16)
F4 C38 C35 113.29(16)
F6 C38 C35 113.12(15)
F5 C38 C35 111.43(16)
C46 C41 C42 115.90(16)
C46 C41 B1 125.41(15)
C42 C41 B1 118.40(15)
C43 C42 C41 122.35(16)
C43 C42 H42 118.8
C41 C42 H42 118.8
C42 C43 C44 120.60(16)
C42 C43 C47 120.44(17)
C44 C43 C47 118.94(17)
C45 C44 C43 118.24(16)
C45 C44 H44 120.9
C43 C44 H44 120.9
C44 C45 C46 120.94(16)
C44 C45 C48 118.25(17)
C46 C45 C48 120.74(17)
C45 C46 C41 121.91(16)
C45 C46 H46 119.0
C41 C46 H46 119.0
F9A C47 F8A 108.1(5)
F7 C47 F9 108.8(8)
F7 C47 F8 110.4(5)
F9 C47 F8 103.7(5)
F9A C47 F7A 103.1(7)
F8A C47 F7A 102.4(5)
F7 C47 C43 115.2(6)
F9A C47 C43 117.2(7)
F8A C47 C43 113.5(4)
F9 C47 C43 108.5(6)
F8 C47 C43 109.6(4)
F7A C47 C43 111.0(5)
F11 C48 F10 105.97(17)
F11 C48 F12 106.05(15)
F10 C48 F12 106.59(17)
F11 C48 C45 113.06(16)
F10 C48 C45 111.92(16)
F12 C48 C45 112.73(17)
C56 C51 C52 115.96(16)
C56 C51 B1 121.51(15)
C52 C51 B1 121.94(15)
C53 C52 C51 121.97(16)
C53 C52 H52 119.0
C51 C52 H52 119.0
C54 C53 C52 120.72(16)
C54 C53 C57 118.53(16)
C52 C53 C57 120.74(16)
C55 C54 C53 118.17(16)
C55 C54 H54 120.9
C53 C54 H54 120.9
C54 C55 C56 120.94(16)
C54 C55 C58 119.25(16)
C56 C55 C58 119.79(16)
C55 C56 C51 122.23(16)
C55 C56 H56 118.9
C51 C56 H56 118.9
F13A C57 F15A 111.1(9)
F14 C57 F13 107.9(3)
F13B C57 F15B 107.9(7)
F13B C57 F14B 106.9(8)
F15B C57 F14B 103.3(7)
F14 C57 F15 105.0(3)
F13 C57 F15 104.6(3)
F13A C57 F14A 104.1(9)
F15A C57 F14A 103.2(9)
F13A C57 C53 115.6(6)
F15A C57 C53 114.8(5)
F13B C57 C53 113.1(4)
F14 C57 C53 113.1(2)
F13 C57 C53 114.42(19)
F15B C57 C53 113.3(5)
F14B C57 C53 111.6(4)
F15 C57 C53 111.07(18)
F14A C57 C53 106.7(4)
F18 C58 F16 105.81(16)
F18 C58 F17 105.77(16)
F16 C58 F17 105.82(16)
F18 C58 C55 113.01(15)
F16 C58 C55 113.49(15)
F17 C58 C55 112.30(16)
C62 C61 C66 115.43(16)
C62 C61 B1 124.49(15)
C66 C61 B1 119.79(15)
C63 C62 C61 122.28(16)
C63 C62 H62 118.9
C61 C62 H62 118.9
C64 C63 C62 121.17(16)
C64 C63 C67 119.98(16)
C62 C63 C67 118.82(15)
C63 C64 C65 117.58(16)
C63 C64 H64 121.2
C65 C64 H64 121.2
C66 C65 C64 121.26(16)
C66 C65 C68 119.42(16)
C64 C65 C68 119.31(17)
C65 C66 C61 122.27(16)
C65 C66 H66 118.9
C61 C66 H66 118.9
F20 C67 F21 106.80(14)
F20 C67 F19 106.38(14)
F21 C67 F19 106.03(13)
F20 C67 C63 113.20(14)
F21 C67 C63 112.41(14)
F19 C67 C63 111.54(14)
F22 C68 F23 114.1(5)
F24A C68 F22A 110.1(8)
F22 C68 F24 101.9(5)
F23 C68 F24 100.8(3)
F24A C68 F23A 105.6(4)
F22A C68 F23A 96.3(6)
F24A C68 C65 121.2(3)
F22 C68 C65 116.6(6)
F23 C68 C65 114.55(19)
F22A C68 C65 111.6(7)
F24 C68 C65 106.3(2)
F23A C68 C65 109.0(2)
Cl1 C71 Cl2 111.70(11)
Cl1 C71 H71A 109.3
Cl2 C71 H71A 109.3
Cl1 C71 H71B 109.3
Cl2 C71 H71B 109.3
H71A C71 H71B 107.9

loop_
_geom_bond_atom_site_label_1
_geom_bond_atom_site_label_2
_geom_bond_distance
Se1 C21 1.9350(18)
Se1 C1 2.0842(16)
Se1 C11 2.0897(16)
B1 C41 1.640(3)
B1 C61 1.641(3)
B1 C51 1.641(2)
B1 C31 1.643(3)
C1 C11 1.489(2)
C1 C2 1.522(2)
C1 C6 1.531(2)
C2 C9 1.537(2)
C2 C3 1.551(2)
C2 H2 1.0
C3 C4 1.529(3)
C3 H3A 0.99
C3 H3B 0.99
C4 C5 1.533(3)
C4 C10 1.534(3)
C4 H4 1.0
C5 C6 1.547(2)
C5 H5A 0.99
C5 H5B 0.99
C6 C7 1.541(2)
C6 H6 1.0
C7 C8 1.532(3)
C7 H7A 0.99
C7 H7B 0.99
C8 C9 1.534(3)
C8 C10 1.537(3)
C8 H8 1.0
C9 H9A 0.99
C9 H9B 0.99
C10 H10A 0.99
C10 H10B 0.99
C11 C16 1.523(2)
C11 C12 1.524(2)
C12 C20 1.538(2)
C12 C13 1.552(2)
C12 H12 1.0
C13 C14 1.535(2)
C13 H13A 0.99
C13 H13B 0.99
C14 C15 1.532(2)
C14 C19 1.533(3)
C14 H14 1.0
C15 C16 1.549(2)
C15 H15A 0.99
C15 H15B 0.99
C16 C17 1.536(2)
C16 H16 1.0
C17 C18 1.535(2)
C17 H17A 0.99
C17 H17B 0.99
C18 C19 1.534(3)
C18 C20 1.535(3)
C18 H18 1.0
C19 H19A 0.99
C19 H19B 0.99
C20 H20A 0.99
C20 H20B 0.99
C21 C22 1.388(3)
C21 C26 1.390(3)
C22 C23 1.395(3)
C22 H22 0.95
C23 C24 1.389(3)
C23 H23 0.95
C24 C25 1.382(4)
C24 H24 0.95
C25 C26 1.389(3)
C25 H25 0.95
C26 H26 0.95
C31 C32 1.401(2)
C31 C36 1.405(2)
C32 C33 1.389(2)
C32 H32 0.95
C33 C34 1.391(3)
C33 C37 1.495(2)
C34 C35 1.387(2)
C34 H34 0.95
C35 C36 1.395(2)
C35 C38 1.501(3)
C36 H36 0.95
C37 F2 1.324(2)
C37 F1 1.325(2)
C37 F3 1.336(2)
C38 F4 1.331(2)
C38 F6 1.339(2)
C38 F5 1.347(2)
C41 C46 1.398(2)
C41 C42 1.407(2)
C42 C43 1.386(3)
C42 H42 0.95
C43 C44 1.391(3)
C43 C47 1.497(3)
C44 C45 1.384(3)
C44 H44 0.95
C45 C46 1.397(2)
C45 C48 1.494(3)
C46 H46 0.95
C47 F7 1.284(9)
C47 F9A 1.324(9)
C47 F8A 1.336(6)
C47 F9 1.352(8)
C47 F8 1.367(7)
C47 F7A 1.396(7)
C48 F11 1.340(2)
C48 F10 1.341(2)
C48 F12 1.343(2)
C51 C56 1.402(2)
C51 C52 1.404(2)
C52 C53 1.398(2)
C52 H52 0.95
C53 C54 1.393(3)
C53 C57 1.497(3)
C54 C55 1.385(3)
C54 H54 0.95
C55 C56 1.393(2)
C55 C58 1.498(2)
C56 H56 0.95
C57 F13A 1.275(10)
C57 F15A 1.286(8)
C57 F13B 1.297(8)
C57 F14 1.323(4)
C57 F13 1.326(3)
C57 F15B 1.330(9)
C57 F14B 1.360(8)
C57 F15 1.370(3)
C57 F14A 1.425(8)
C58 F18 1.329(2)
C58 F16 1.331(2)
C58 F17 1.335(2)
C61 C62 1.401(2)
C61 C66 1.409(2)
C62 C63 1.396(2)
C62 H62 0.95
C63 C64 1.385(2)
C63 C67 1.498(2)
C64 C65 1.391(2)
C64 H64 0.95
C65 C66 1.387(3)
C65 C68 1.493(3)
C66 H66 0.95
C67 F20 1.340(2)
C67 F21 1.343(2)
C67 F19 1.350(2)
C68 F24A 1.213(5)
C68 F22 1.291(8)
C68 F23 1.296(3)
C68 F22A 1.354(9)
C68 F24 1.462(4)
C68 F23A 1.466(5)
C71 Cl1 1.764(2)
C71 Cl2 1.773(2)
C71 H71A 0.99
C71 H71B 0.99

loop_
_geom_torsion_atom_site_label_1
_geom_torsion_atom_site_label_2
_geom_torsion_atom_site_label_3
_geom_torsion_atom_site_label_4
_geom_torsion
C11 C1 C2 C9 -146.37(15)
C6 C1 C2 C9 57.11(18)
Se1 C1 C2 C9 -64.34(16)
C11 C1 C2 C3 95.45(18)
C6 C1 C2 C3 -61.07(17)
Se1 C1 C2 C3 177.48(11)
C1 C2 C3 C4 60.49(18)
C9 C2 C3 C4 -58.76(19)
C2 C3 C4 C5 -60.58(19)
C2 C3 C4 C10 59.72(19)
C3 C4 C5 C6 60.87(18)
C10 C4 C5 C6 -59.00(19)
C11 C1 C6 C7 146.26(16)
C2 C1 C6 C7 -56.68(19)
Se1 C1 C6 C7 71.22(16)
C11 C1 C6 C5 -95.65(18)
C2 C1 C6 C5 61.41(17)
Se1 C1 C6 C5 -170.69(11)
C4 C5 C6 C1 -60.83(18)
C4 C5 C6 C7 58.61(19)
C1 C6 C7 C8 57.6(2)
C5 C6 C7 C8 -59.95(19)
C6 C7 C8 C9 -58.8(2)
C6 C7 C8 C10 61.15(19)
C7 C8 C9 C2 59.5(2)
C10 C8 C9 C2 -60.4(2)
C1 C2 C9 C8 -58.71(19)
C3 C2 C9 C8 58.9(2)
C3 C4 C10 C8 -59.8(2)
C5 C4 C10 C8 59.0(2)
C7 C8 C10 C4 -59.8(2)
C9 C8 C10 C4 60.1(2)
C2 C1 C11 C16 5.0(2)
C6 C1 C11 C16 159.13(15)
Se1 C1 C11 C16 -104.56(14)
C2 C1 C11 C12 -147.24(16)
C6 C1 C11 C12 6.9(2)
Se1 C1 C11 C12 103.23(15)
C2 C1 C11 Se1 109.53(15)
C6 C1 C11 Se1 -96.31(15)
C1 C11 C12 C20 -150.08(15)
C16 C11 C12 C20 55.18(18)
Se1 C11 C12 C20 -71.93(15)
C1 C11 C12 C13 92.04(18)
C16 C11 C12 C13 -62.70(17)
Se1 C11 C12 C13 170.19(10)
C11 C12 C13 C14 60.06(18)
C20 C12 C13 C14 -59.49(18)
C12 C13 C14 C15 -59.85(19)
C12 C13 C14 C19 60.43(18)
C19 C14 C15 C16 -60.17(18)
C13 C14 C15 C16 59.94(19)
C1 C11 C16 C17 149.97(15)
C12 C11 C16 C17 -55.05(18)
Se1 C11 C16 C17 71.54(15)
C1 C11 C16 C15 -91.82(18)
C12 C11 C16 C15 63.16(17)
Se1 C11 C16 C15 -170.24(11)
C14 C15 C16 C11 -60.64(18)
C14 C15 C16 C17 59.27(18)
C11 C16 C17 C18 57.77(19)
C15 C16 C17 C18 -59.66(19)
C16 C17 C18 C19 60.53(18)
C16 C17 C18 C20 -59.75(19)
C15 C14 C19 C18 60.16(19)
C13 C14 C19 C18 -59.65(19)
C20 C18 C19 C14 59.42(19)
C17 C18 C19 C14 -59.88(19)
C19 C18 C20 C12 -59.82(19)
C17 C18 C20 C12 59.89(19)
C11 C12 C20 C18 -58.06(19)
C13 C12 C20 C18 58.92(18)
C26 C21 C22 C23 3.2(3)
Se1 C21 C22 C23 -178.53(15)
C21 C22 C23 C24 -2.4(3)
C22 C23 C24 C25 0.3(3)
C23 C24 C25 C26 1.2(3)
C24 C25 C26 C21 -0.4(3)
C22 C21 C26 C25 -1.8(3)
Se1 C21 C26 C25 179.71(16)
C41 B1 C31 C32 162.88(15)
C61 B1 C31 C32 46.7(2)
C51 B1 C31 C32 -73.20(18)
C41 B1 C31 C36 -23.4(2)
C61 B1 C31 C36 -139.61(16)
C51 B1 C31 C36 100.55(18)
C36 C31 C32 C33 0.6(2)
B1 C31 C32 C33 174.86(15)
C31 C32 C33 C34 0.2(3)
C31 C32 C33 C37 179.63(16)
C32 C33 C34 C35 -0.3(3)
C37 C33 C34 C35 -179.75(16)
C33 C34 C35 C36 -0.4(3)
C33 C34 C35 C38 176.81(16)
C34 C35 C36 C31 1.3(3)
C38 C35 C36 C31 -175.93(16)
C32 C31 C36 C35 -1.4(2)
B1 C31 C36 C35 -175.38(16)
C32 C33 C37 F2 -65.3(2)
C34 C33 C37 F2 114.15(19)
C32 C33 C37 F1 54.2(2)
C34 C33 C37 F1 -126.30(18)
C32 C33 C37 F3 174.88(17)
C34 C33 C37 F3 -5.7(2)
C34 C35 C38 F4 20.6(2)
C36 C35 C38 F4 -162.11(16)
C34 C35 C38 F6 141.83(17)
C36 C35 C38 F6 -40.9(2)
C34 C35 C38 F5 -99.7(2)
C36 C35 C38 F5 77.6(2)
C61 B1 C41 C46 -96.37(19)
C51 B1 C41 C46 25.0(2)
C31 B1 C41 C46 142.00(17)
C61 B1 C41 C42 77.13(18)
C51 B1 C41 C42 -161.46(15)
C31 B1 C41 C42 -44.5(2)
C46 C41 C42 C43 -2.2(2)
B1 C41 C42 C43 -176.35(16)
C41 C42 C43 C44 1.7(3)
C41 C42 C43 C47 -176.64(16)
C42 C43 C44 C45 0.4(3)
C47 C43 C44 C45 178.75(16)
C43 C44 C45 C46 -1.8(3)
C43 C44 C45 C48 175.10(16)
C44 C45 C46 C41 1.2(3)
C48 C45 C46 C41 -175.65(17)
C42 C41 C46 C45 0.8(2)
B1 C41 C46 C45 174.47(16)
C42 C43 C47 F7 -22.9(9)
C44 C43 C47 F7 158.8(9)
C42 C43 C47 F9A 111.1(7)
C44 C43 C47 F9A -67.2(7)
C42 C43 C47 F8A -121.7(6)
C44 C43 C47 F8A 60.0(6)
C42 C43 C47 F9 99.3(7)
C44 C43 C47 F9 -79.0(7)
C42 C43 C47 F8 -148.1(10)
C44 C43 C47 F8 33.6(10)
C42 C43 C47 F7A -7.0(5)
C44 C43 C47 F7A 174.7(5)
C44 C45 C48 F11 155.55(16)
C46 C45 C48 F11 -27.5(2)
C44 C45 C48 F10 -84.9(2)
C46 C45 C48 F10 92.1(2)
C44 C45 C48 F12 35.3(2)
C46 C45 C48 F12 -147.79(17)
C41 B1 C51 C56 -143.37(16)
C61 B1 C51 C56 -26.0(2)
C31 B1 C51 C56 95.09(18)
C41 B1 C51 C52 45.8(2)
C61 B1 C51 C52 163.14(15)
C31 B1 C51 C52 -75.78(19)
C56 C51 C52 C53 -0.1(2)
B1 C51 C52 C53 171.26(16)
C51 C52 C53 C54 0.1(3)
C51 C52 C53 C57 179.22(16)
C52 C53 C54 C55 0.2(3)
C57 C53 C54 C55 -178.92(16)
C53 C54 C55 C56 -0.5(3)
C53 C54 C55 C58 -178.87(16)
C54 C55 C56 C51 0.5(3)
C58 C55 C56 C51 178.86(16)
C52 C51 C56 C55 -0.2(2)
B1 C51 C56 C55 -171.60(16)
C54 C53 C57 F13A 151.6(11)
C52 C53 C57 F13A -27.6(11)
C54 C53 C57 F15A 20.3(12)
C52 C53 C57 F15A -158.9(12)
C54 C53 C57 F13B 105.4(10)
C52 C53 C57 F13B -73.8(10)
C54 C53 C57 F14 -50.5(4)
C52 C53 C57 F14 130.3(4)
C54 C53 C57 F13 -174.7(3)
C52 C53 C57 F13 6.2(4)
C54 C53 C57 F15B -17.8(8)
C52 C53 C57 F15B 163.0(8)
C54 C53 C57 F14B -134.0(10)
C52 C53 C57 F14B 46.9(10)
C54 C53 C57 F15 67.2(3)
C52 C53 C57 F15 -112.0(3)
C54 C53 C57 F14A -93.3(9)
C52 C53 C57 F14A 87.6(9)
C54 C55 C58 F18 -36.5(2)
C56 C55 C58 F18 145.19(17)
C54 C55 C58 F16 -156.94(17)
C56 C55 C58 F16 24.7(2)
C54 C55 C58 F17 83.1(2)
C56 C55 C58 F17 -95.3(2)
C41 B1 C61 C62 -96.96(18)
C51 B1 C61 C62 138.99(16)
C31 B1 C61 C62 23.7(2)
C41 B1 C61 C66 76.52(18)
C51 B1 C61 C66 -47.5(2)
C31 B1 C61 C66 -162.77(15)
C66 C61 C62 C63 0.8(2)
B1 C61 C62 C63 174.54(16)
C61 C62 C63 C64 0.3(3)
C61 C62 C63 C67 -177.45(16)
C62 C63 C64 C65 -0.7(3)
C67 C63 C64 C65 177.04(16)
C63 C64 C65 C66 -0.1(3)
C63 C64 C65 C68 178.78(18)
C64 C65 C66 C61 1.2(3)
C68 C65 C66 C61 -177.61(18)
C62 C61 C66 C65 -1.6(3)
B1 C61 C66 C65 -175.61(16)
C64 C63 C67 F20 2.9(2)
C62 C63 C67 F20 -179.31(15)
C64 C63 C67 F21 124.04(17)
C62 C63 C67 F21 -58.2(2)
C64 C63 C67 F19 -117.02(17)
C62 C63 C67 F19 60.8(2)
C66 C65 C68 F24A 98.3(7)
C64 C65 C68 F24A -80.6(7)
C66 C65 C68 F22 -48.8(6)
C64 C65 C68 F22 132.4(5)
C66 C65 C68 F23 174.4(4)
C64 C65 C68 F23 -4.5(5)
C66 C65 C68 F22A -33.9(6)
C64 C65 C68 F22A 147.2(6)
C66 C65 C68 F24 64.0(3)
C64 C65 C68 F24 -114.9(3)
C66 C65 C68 F23A -139.1(4)
C64 C65 C68 F23A 42.1(4)
